data_2019816
loop_
_publ_author_name
'Wang, Jiang-Yun'

_publ_section_title
;
 Structural and spectropscopic studies of a three-dimensional
 hydrogen-bonded copper(II) complex:
 aqua[bis(pyridin-2-ylcarbonyl)amidato]cyanidocopper(II)
;
_journal_coeditor_code LG3154
_journal_issue 2
_journal_name_full 'Acta Crystallographica Section C Structural Chemistry'
_journal_page_first 165
_journal_paper_doi 10.1107/S2053229615001692
_journal_volume 71
_journal_year 2015
_chemical_formula_iupac '[Cu (C12 H8 N3 O2) (C N) (H2 O1)]'
_chemical_formula_moiety 'C13 H10 Cu N4 O3'
_chemical_formula_sum 'C13 H10 Cu N4 O3'
_chemical_formula_weight 333.79
_chemical_name_systematic
;
Aqua[bis(pyridin-2-ylcarbonyl)amidato]cyanidocopper(II)
;
_space_group_crystal_system triclinic
_space_group_IT_number 2
_space_group_name_Hall '-P 1'
_space_group_name_H-M_alt 'P -1'
_symmetry_space_group_name_Hall '-P 1'
_symmetry_space_group_name_H-M 'P -1'
_atom_sites_solution_hydrogens other
_atom_sites_solution_primary direct
_cell_angle_alpha 68.401(3)
_cell_angle_beta 84.964(3)
_cell_angle_gamma 70.617(3)
_cell_formula_units_Z 2
_cell_length_a 7.3171(13)
_cell_length_b 9.8692(18)
_cell_length_c 10.2416(18)
_cell_measurement_reflns_used 1997
_cell_measurement_temperature 294(2)
_cell_measurement_theta_max 26.36
_cell_measurement_theta_min 2.35
_cell_volume 648.2(2)
_computing_cell_refinement
;
SMART (Bruker, 2000)
;
_computing_data_collection
;
SMART (Bruker, 2000)
;
_computing_data_reduction
;
SMART (Bruker, 2000)
;
_computing_molecular_graphics
;
OLEX2 (Dolomanov <i>et al.</i>,  2009)
;
_computing_publication_material
;
OLEX2 (Dolomanov <i>et al.</i>,  2009)
;
_computing_structure_refinement
;
SHELXL97 (Sheldrick, 2008)
;
_computing_structure_solution
;
SIR2004 (Burla <i>et al.</i>,  2007)
;
_diffrn_ambient_temperature 294.15
_diffrn_measured_fraction_theta_full 0.993
_diffrn_measured_fraction_theta_max 0.982
_diffrn_measurement_device_type 'Bruker APEXII CCD area-detector'
_diffrn_measurement_method '\f and \w'
_diffrn_radiation_monochromator graphite
_diffrn_radiation_type MoK\a
_diffrn_radiation_wavelength 0.71073
_diffrn_reflns_av_R_equivalents 0.0174
_diffrn_reflns_limit_h_max 9
_diffrn_reflns_limit_h_min -7
_diffrn_reflns_limit_k_max 12
_diffrn_reflns_limit_k_min -11
_diffrn_reflns_limit_l_max 12
_diffrn_reflns_limit_l_min -8
_diffrn_reflns_number 3682
_diffrn_reflns_theta_full 25.242
_diffrn_reflns_theta_max 26.373
_diffrn_reflns_theta_min 2.140
_exptl_absorpt_coefficient_mu 1.701
_exptl_absorpt_correction_T_max 1.00000
_exptl_absorpt_correction_T_min 0.581697
_exptl_absorpt_correction_type multi-scan
_exptl_absorpt_process_details
;
(SADABS; Bruker, 2000)
;
_exptl_crystal_colour blue
_exptl_crystal_density_diffrn 1.710
_exptl_crystal_description prism
_exptl_crystal_F_000 338
_exptl_crystal_size_max 0.3
_exptl_crystal_size_mid 0.18
_exptl_crystal_size_min 0.16
_refine_diff_density_max 0.305
_refine_diff_density_min -0.288
_refine_ls_extinction_method none
_refine_ls_goodness_of_fit_ref 1.044
_refine_ls_hydrogen_treatment mixed
_refine_ls_matrix_type full
_refine_ls_number_parameters 196
_refine_ls_number_reflns 2605
_refine_ls_number_restraints 3
_refine_ls_restrained_S_all 1.044
_refine_ls_R_factor_all 0.0411
_refine_ls_R_factor_gt 0.0320
_refine_ls_shift/su_max 0.001
_refine_ls_shift/su_mean 0.000
_refine_ls_structure_factor_coef Fsqd
_refine_ls_weighting_details 'w = 1/[\s^2^(Fo^2^)+(0.0405P)^2^+0.2346P] where P=(Fo^2^+2Fc^2^)/3'
_refine_ls_weighting_scheme calc
_refine_ls_wR_factor_gt 0.0762
_refine_ls_wR_factor_ref 0.0811
_reflns_number_gt 2231
_reflns_number_total 2605
_reflns_threshold_expression I>2\s(I)
_cod_data_source_file lg3154sup1.cf
_cod_data_source_block I
_cod_database_code 2019816
_cod_database_fobs_code 2019816
_shelx_space_group_comment
;
The symmetry employed for this shelxl refinement is uniquely defined
by the following loop, which should always be used as a source of
symmetry information in preference to the above space-group names.
They are only intended as comments.
;

loop_
_space_group_symop_operation_xyz
'x, y, z'
'-x, -y, -z'

loop_
_atom_site_type_symbol
_atom_site_label
_atom_site_fract_x
_atom_site_fract_y
_atom_site_fract_z
_atom_site_U_iso_or_equiv
_atom_site_adp_type
_atom_site_calc_flag
_atom_site_occupancy
Cu Cu1 0.60371(4) 0.76908(4) 0.59014(3) 0.02966(12) Uani d 1
O O1 0.3725(3) 0.6810(2) 0.29753(19) 0.0406(5) Uani d 1
O O2 0.1901(3) 0.5917(2) 0.55606(19) 0.0368(4) Uani d 1
O O3 0.8448(3) 0.5231(2) 0.6740(2) 0.0345(4) Uani d 1
H H3A 0.949(3) 0.533(4) 0.636(3) 0.052 Uiso d 1
H H3B 0.814(4) 0.458(3) 0.653(3) 0.052 Uiso d 1
C C13 0.7333(4) 0.8695(3) 0.6675(3) 0.0403(7) Uani d 1
N N1 0.7051(3) 0.8215(3) 0.3929(2) 0.0317(5) Uani d 1
N N2 0.4349(3) 0.7034(2) 0.5062(2) 0.0276(5) Uani d 1
N N3 0.4310(3) 0.7145(3) 0.7534(2) 0.0307(5) Uani d 1
N N4 0.8022(5) 0.9232(4) 0.7220(4) 0.0681(9) Uani d 1
C C1 0.8486(4) 0.8816(3) 0.3425(3) 0.0389(6) Uani d 1
H H1 0.9105 0.9066 0.4017 0.047 Uiso calc 1
C C2 0.9067(4) 0.9073(4) 0.2063(3) 0.0469(7) Uani d 1
H H2 1.0081 0.9469 0.1749 0.056 Uiso calc 1
C C3 0.8137(5) 0.8740(4) 0.1178(3) 0.0482(8) Uani d 1
H H3 0.8497 0.8921 0.0252 0.058 Uiso calc 1
C C4 0.6647(4) 0.8127(4) 0.1683(3) 0.0412(7) Uani d 1
H H4 0.5993 0.7893 0.1099 0.049 Uiso calc 1
C C5 0.6154(4) 0.7873(3) 0.3057(3) 0.0292(5) Uani d 1
C C6 0.4578(4) 0.7179(3) 0.3682(3) 0.0290(5) Uani d 1
C C7 0.3023(3) 0.6442(3) 0.5876(2) 0.0272(5) Uani d 1
C C8 0.3054(3) 0.6505(3) 0.7324(3) 0.0282(5) Uani d 1
C C9 0.1851(4) 0.5971(4) 0.8342(3) 0.0393(7) Uani d 1
H H9 0.0998 0.5531 0.8169 0.047 Uiso calc 1
C C10 0.1937(5) 0.6103(4) 0.9639(3) 0.0472(8) Uani d 1
H H10 0.1146 0.5743 1.0351 0.057 Uiso calc 1
C C11 0.3190(5) 0.6764(4) 0.9862(3) 0.0464(7) Uani d 1
H H11 0.3251 0.6872 1.0720 0.056 Uiso calc 1
C C12 0.4364(4) 0.7267(4) 0.8794(3) 0.0406(7) Uani d 1
H H12 0.5226 0.7708 0.8951 0.049 Uiso calc 1

loop_
_atom_site_aniso_label
_atom_site_aniso_U_11
_atom_site_aniso_U_22
_atom_site_aniso_U_33
_atom_site_aniso_U_12
_atom_site_aniso_U_13
_atom_site_aniso_U_23
Cu1 0.03311(19) 0.0386(2) 0.02796(18) -0.02132(14) 0.00155(12) -0.01537(14)
O1 0.0497(12) 0.0635(14) 0.0279(9) -0.0377(11) 0.0067(8) -0.0220(9)
O2 0.0373(10) 0.0574(13) 0.0318(10) -0.0322(9) 0.0083(8) -0.0207(9)
O3 0.0336(10) 0.0439(11) 0.0385(10) -0.0230(9) 0.0060(8) -0.0205(9)
C13 0.0397(15) 0.0413(17) 0.0487(17) -0.0184(13) -0.0020(13) -0.0207(14)
N1 0.0321(11) 0.0361(12) 0.0316(11) -0.0191(10) 0.0009(9) -0.0102(10)
N2 0.0299(11) 0.0395(13) 0.0217(10) -0.0211(10) 0.0038(8) -0.0121(9)
N3 0.0343(11) 0.0398(13) 0.0252(10) -0.0168(10) 0.0006(9) -0.0151(10)
N4 0.0671(19) 0.064(2) 0.095(2) -0.0273(16) -0.0186(17) -0.0428(19)
C1 0.0366(15) 0.0388(16) 0.0443(16) -0.0236(13) -0.0006(12) -0.0076(13)
C2 0.0427(17) 0.0489(19) 0.0485(18) -0.0282(15) 0.0094(14) -0.0066(15)
C3 0.0539(19) 0.058(2) 0.0387(16) -0.0326(16) 0.0184(14) -0.0150(15)
C4 0.0509(17) 0.0522(18) 0.0311(14) -0.0301(15) 0.0103(13) -0.0169(13)
C5 0.0308(13) 0.0333(14) 0.0272(12) -0.0169(11) 0.0026(10) -0.0096(11)
C6 0.0325(13) 0.0367(14) 0.0247(12) -0.0187(11) 0.0016(10) -0.0120(11)
C7 0.0264(12) 0.0361(14) 0.0249(12) -0.0140(11) 0.0019(10) -0.0140(11)
C8 0.0279(12) 0.0351(14) 0.0250(12) -0.0119(11) 0.0007(10) -0.0128(11)
C9 0.0381(15) 0.0572(19) 0.0308(14) -0.0264(14) 0.0064(11) -0.0163(13)
C10 0.0485(18) 0.070(2) 0.0284(14) -0.0267(16) 0.0130(13) -0.0200(15)
C11 0.0535(18) 0.063(2) 0.0285(14) -0.0193(16) 0.0020(13) -0.0232(14)
C12 0.0460(16) 0.0561(19) 0.0347(14) -0.0224(14) 0.0028(12) -0.0280(14)

loop_
_atom_type_symbol
_atom_type_description
_atom_type_scat_dispersion_real
_atom_type_scat_dispersion_imag
_atom_type_scat_source
C C 0.0033 0.0016 'International Tables Vol C Tables 4.2.6.8 and 6.1.1.4'
H H 0.0000 0.0000 'International Tables Vol C Tables 4.2.6.8 and 6.1.1.4'
Cu Cu 0.3201 1.2651 'International Tables Vol C Tables 4.2.6.8 and 6.1.1.4'
N N 0.0061 0.0033 'International Tables Vol C Tables 4.2.6.8 and 6.1.1.4'
O O 0.0106 0.0060 'International Tables Vol C Tables 4.2.6.8 and 6.1.1.4'

loop_
_geom_angle_atom_site_label_1
_geom_angle_atom_site_label_2
_geom_angle_atom_site_label_3
_geom_angle
_geom_angle_publ_flag
C13 Cu1 O3 95.40(10) y
C13 Cu1 N1 99.84(11) y
C13 Cu1 N3 97.04(10) y
N1 Cu1 O3 93.16(8) y
N2 Cu1 O3 94.84(8) y
N2 Cu1 C13 169.60(11) y
N2 Cu1 N1 81.37(8) y
N2 Cu1 N3 80.55(8) y
N3 Cu1 O3 93.37(8) y
N3 Cu1 N1 161.22(8) y
Cu1 O3 H3A 107(2) ?
Cu1 O3 H3B 111(2) ?
H3A O3 H3B 110.3(16) ?
N4 C13 Cu1 174.7(3) ?
C1 N1 Cu1 128.32(19) ?
C5 N1 Cu1 113.39(16) ?
C5 N1 C1 118.3(2) ?
C6 N2 Cu1 117.99(16) ?
C7 N2 Cu1 118.71(15) ?
C7 N2 C6 123.3(2) ?
C8 N3 Cu1 114.11(15) ?
C12 N3 Cu1 127.77(19) ?
C12 N3 C8 118.0(2) ?
N1 C1 H1 118.9 ?
N1 C1 C2 122.2(3) ?
C2 C1 H1 118.9 ?
C1 C2 H2 120.4 ?
C3 C2 C1 119.3(3) ?
C3 C2 H2 120.4 ?
C2 C3 H3 120.4 ?
C2 C3 C4 119.1(3) ?
C4 C3 H3 120.4 ?
C3 C4 H4 120.5 ?
C5 C4 C3 118.9(3) ?
C5 C4 H4 120.5 ?
N1 C5 C4 122.2(2) ?
N1 C5 C6 116.1(2) ?
C4 C5 C6 121.7(2) ?
O1 C6 N2 128.6(2) ?
O1 C6 C5 120.2(2) ?
N2 C6 C5 111.1(2) ?
O2 C7 N2 128.3(2) ?
O2 C7 C8 120.9(2) ?
N2 C7 C8 110.8(2) ?
N3 C8 C7 115.4(2) ?
N3 C8 C9 122.6(2) ?
C9 C8 C7 122.0(2) ?
C8 C9 H9 120.8 ?
C8 C9 C10 118.4(3) ?
C10 C9 H9 120.8 ?
C9 C10 H10 120.2 ?
C11 C10 C9 119.6(3) ?
C11 C10 H10 120.2 ?
C10 C11 H11 120.6 ?
C10 C11 C12 118.9(3) ?
C12 C11 H11 120.6 ?
N3 C12 C11 122.5(3) ?
N3 C12 H12 118.7 ?
C11 C12 H12 118.7 ?

loop_
_geom_bond_atom_site_label_1
_geom_bond_atom_site_label_2
_geom_bond_distance
_geom_bond_publ_flag
Cu1 O3 2.373(2) y
Cu1 C13 1.960(3) y
Cu1 N1 2.030(2) y
Cu1 N2 1.9525(19) y
Cu1 N3 2.025(2) y
O1 C6 1.212(3) ?
O2 C7 1.225(3) ?
O3 H3A 0.842(10) ?
O3 H3B 0.844(10) ?
C13 N4 1.136(4) ?
N1 C1 1.347(3) ?
N1 C5 1.347(3) ?
N2 C6 1.368(3) ?
N2 C7 1.362(3) ?
N3 C8 1.346(3) ?
N3 C12 1.344(3) ?
C1 H1 0.9300 ?
C1 C2 1.378(4) ?
C2 H2 0.9300 ?
C2 C3 1.367(4) ?
C3 H3 0.9300 ?
C3 C4 1.389(4) ?
C4 H4 0.9300 ?
C4 C5 1.374(4) ?
C5 C6 1.510(3) ?
C7 C8 1.509(3) ?
C8 C9 1.372(4) ?
C9 H9 0.9300 ?
C9 C10 1.390(4) ?
C10 H10 0.9300 ?
C10 C11 1.364(4) ?
C11 H11 0.9300 ?
C11 C12 1.378(4) ?
C12 H12 0.9300 ?

loop_
_geom_hbond_atom_site_label_D
_geom_hbond_atom_site_label_H
_geom_hbond_atom_site_label_A
_geom_hbond_site_symmetry_D
_geom_hbond_site_symmetry_H
_geom_hbond_site_symmetry_A
_geom_hbond_distance_DH
_geom_hbond_distance_HA
_geom_hbond_distance_DA
_geom_hbond_angle_DHA
_geom_hbond_publ_flag
O3 H3B O1 1_555 1_555 2_666 0.85(3) 2.15(3) 2.878(3) 144(3) y
O3 H3B O2 1_555 1_555 2_666 0.85(3) 2.37(3) 3.027(3) 135(3) y
O3 H3A O2 1_555 1_555 1_655 0.84(3) 2.05(3) 2.881(3) 169(3) y

loop_
_geom_torsion_atom_site_label_1
_geom_torsion_atom_site_label_2
_geom_torsion_atom_site_label_3
_geom_torsion_atom_site_label_4
_geom_torsion
Cu1 N1 C1 C2 178.0(2)
Cu1 N1 C5 C4 -179.3(2)
Cu1 N1 C5 C6 0.2(3)
Cu1 N2 C6 O1 178.0(2)
Cu1 N2 C6 C5 -0.8(3)
Cu1 N2 C7 O2 -176.8(2)
Cu1 N2 C7 C8 3.5(3)
Cu1 N3 C8 C7 -5.4(3)
Cu1 N3 C8 C9 175.8(2)
Cu1 N3 C12 C11 -175.7(2)
O2 C7 C8 N3 -178.2(2)
O2 C7 C8 C9 0.5(4)
N1 C1 C2 C3 1.4(5)
N1 C5 C6 O1 -178.5(2)
N1 C5 C6 N2 0.4(3)
N2 C7 C8 N3 1.4(3)
N2 C7 C8 C9 -179.8(2)
N3 C8 C9 C10 0.1(4)
C1 N1 C5 C4 -0.4(4)
C1 N1 C5 C6 179.1(2)
C1 C2 C3 C4 -1.0(5)
C2 C3 C4 C5 -0.1(5)
C3 C4 C5 N1 0.8(5)
C3 C4 C5 C6 -178.7(3)
C4 C5 C6 O1 1.0(4)
C4 C5 C6 N2 179.9(3)
C5 N1 C1 C2 -0.7(4)
C6 N2 C7 O2 2.4(4)
C6 N2 C7 C8 -177.2(2)
C7 N2 C6 O1 -1.3(4)
C7 N2 C6 C5 179.9(2)
C7 C8 C9 C10 -178.5(3)
C8 N3 C12 C11 0.0(4)
C8 C9 C10 C11 0.5(5)
C9 C10 C11 C12 -0.9(5)
C10 C11 C12 N3 0.6(5)
C12 N3 C8 C7 178.3(2)
C12 N3 C8 C9 -0.4(4)
